data_7717141
loop_
_publ_author_name
'Mondal, Udayan'
'Nag, Somrita'
'Pal, Rajeshwari'
'Banerjee, Priyabrata'

_publ_section_title
;
 Mixed-ligand based water-stable Mn(II)-MOF for quick, sensitive, and
 reusable IFE-PET-RET facilitated detection of formaldehyde and
 Cr(VI)-oxoanions in real-field samples like food and industrial water:
 experimental and theoretical insights.
;
_journal_issue 42
_journal_name_full 'Dalton transactions (Cambridge, England : 2003)'
_journal_page_first 17244
_journal_page_last 17262
_journal_paper_doi 10.1039/d4dt02707h
_journal_volume 53
_journal_year 2024
_chemical_formula_moiety 'C20 H12 Mn N2 O5, H2 O'
_chemical_formula_sum 'C20 H12 Mn N2 O6'
_chemical_formula_weight 431.26
_space_group_crystal_system monoclinic
_space_group_IT_number 13
_space_group_name_Hall '-P 2yac'
_space_group_name_H-M_alt 'P 1 2/n 1'
_atom_sites_solution_hydrogens mixed
_atom_sites_solution_primary dual
_audit_creation_date 2022-04-11
_audit_creation_method
;
Olex2 1.2
(compiled 2018.05.29 svn.r3508 for OlexSys, GUI svn.r5506)
;
_audit_update_record
;
2024-03-05 deposited with the CCDC.	2024-10-01 downloaded from the CCDC.
;
_cell_angle_alpha 90
_cell_angle_beta 100.576(2)
_cell_angle_gamma 90
_cell_formula_units_Z 4
_cell_length_a 8.4340(3)
_cell_length_b 12.1634(4)
_cell_length_c 17.4367(5)
_cell_measurement_reflns_used 9929
_cell_measurement_temperature 100(2)
_cell_measurement_theta_max 68.12
_cell_measurement_theta_min 3.63
_cell_volume 1758.38(10)
_computing_cell_refinement 'Bruker SAINT V8.38A (Bruker AXS)'
_computing_data_collection 'Bruker APEX3 ver.2018.7-2(Bruker AXS)'
_computing_data_reduction 'Bruker SAINT V8.38A (Bruker AXS)'
_computing_molecular_graphics 'Bruker ShelXLe(Huebschle et all. 2011)'
_computing_publication_material 'Bruker ShelXLe(Huebschle et all. 2011)'
_computing_structure_refinement 'SHELXL-2018/3 (Sheldrick 2018)'
_computing_structure_solution 'SHELXT 2014/5(Sheldrick 2014)'
_diffrn_ambient_temperature 100.0
_diffrn_detector 'CPAD area detector'
_diffrn_detector_area_resol_mean 7.407
_diffrn_detector_type 'Bruker Photon III'
_diffrn_measured_fraction_theta_full 0.995
_diffrn_measured_fraction_theta_max 0.994
_diffrn_measurement_device 'four-circle diffractometer'
_diffrn_measurement_device_type 'Bruker D8 VENTURE'
_diffrn_measurement_method '\w and \f scans'
_diffrn_radiation_collimation '0.5 mm double-pinhole'
_diffrn_radiation_monochromator 'mirror optics'
_diffrn_radiation_probe x-ray
_diffrn_radiation_type CuK\a
_diffrn_radiation_wavelength 1.54178
_diffrn_reflns_av_R_equivalents 0.1552
_diffrn_reflns_av_unetI/netI 0.0517
_diffrn_reflns_Laue_measured_fraction_full 0.995
_diffrn_reflns_Laue_measured_fraction_max 0.994
_diffrn_reflns_limit_h_max 10
_diffrn_reflns_limit_h_min -10
_diffrn_reflns_limit_k_max 14
_diffrn_reflns_limit_k_min -14
_diffrn_reflns_limit_l_max 20
_diffrn_reflns_limit_l_min -21
_diffrn_reflns_number 46115
_diffrn_reflns_point_group_measured_fraction_full 0.995
_diffrn_reflns_point_group_measured_fraction_max 0.994
_diffrn_reflns_theta_full 67.679
_diffrn_reflns_theta_max 68.251
_diffrn_reflns_theta_min 3.634
_diffrn_source 'microfocus sealed X-ray tube'
_diffrn_source_type 'Incoatec I\ms Diamond'
_diffrn_standards_number 0
_exptl_absorpt_coefficient_mu 6.501
_exptl_absorpt_correction_T_max 0.5849
_exptl_absorpt_correction_T_min 0.4591
_exptl_absorpt_correction_type multi-scan
_exptl_absorpt_process_details
'SADABS-2016/2 (Bruker,2016/2) was used for absorption correction. wR2(int) was 0.1485 before and 0.0865 after correction. The Ratio of minimum to maximum transmission is 0.7849. The \l/2 correction factor is Not present.'
_exptl_crystal_colour yellow
_exptl_crystal_density_diffrn 1.629
_exptl_crystal_description BLOCK
_exptl_crystal_F_000 876
_exptl_crystal_size_max 0.12
_exptl_crystal_size_mid 0.11
_exptl_crystal_size_min 0.09
_refine_diff_density_max 0.400
_refine_diff_density_min -0.509
_refine_diff_density_rms 0.083
_refine_ls_extinction_coef 0.0060(6)
_refine_ls_extinction_expression Fc^*^=kFc[1+0.001xFc^2^\l^3^/sin(2\q)]^-1/4^
_refine_ls_extinction_method 'SHELXL-2018/3 (Sheldrick 2018)'
_refine_ls_goodness_of_fit_ref 0.964
_refine_ls_hydrogen_treatment constr
_refine_ls_matrix_type full
_refine_ls_number_parameters 267
_refine_ls_number_reflns 3209
_refine_ls_number_restraints 0
_refine_ls_restrained_S_all 0.964
_refine_ls_R_factor_all 0.0428
_refine_ls_R_factor_gt 0.0400
_refine_ls_shift/su_max 0.000
_refine_ls_shift/su_mean 0.000
_refine_ls_structure_factor_coef Fsqd
_refine_ls_weighting_details 'w=1/[\s^2^(Fo^2^)+(0.0866P)^2^] where P=(Fo^2^+2Fc^2^)/3'
_refine_ls_weighting_scheme calc
_refine_ls_wR_factor_gt 0.1138
_refine_ls_wR_factor_ref 0.1166
_reflns_Friedel_coverage 0.000
_reflns_number_gt 2985
_reflns_number_total 3209
_reflns_threshold_expression 'I > 2\s(I)'
_cod_data_source_file d4dt02707h2.cif
_cod_data_source_block pb_um_mof_10_0m_a
_cod_depositor_comments 'Adding full bibliography for 7717141.cif.'
_cod_database_code 7717141
_shelx_shelxl_version_number 2018/3
_shelx_space_group_comment
;
The symmetry employed for this shelxl refinement is uniquely defined
by the following loop, which should always be used as a source of
symmetry information in preference to the above space-group names.
They are only intended as comments.
;
_shelx_estimated_absorpt_t_max 0.592
_shelx_estimated_absorpt_t_min 0.509
_olex2_refinement_description
;
1. Fixed Uiso
 At 1.2 times of:
  All C(H) groups
 At 1.5 times of:
  All O(H) groups, All O(H,H) groups
2.a Free rotating group:
 O00(H00B,H00D)
2.b Aromatic/amide H refined with riding coordinates:
 C00A(H00A), C00C(H00C), C00E(H00E), C00H(H00H), C00I(H00I), C00J(H00J),
 C00O(H00O), C00Q(H00Q), C00R(H00R), C00S(H00S), C00T(H00T)
2.c Idealised tetrahedral OH refined as rotating group:
 O005(H005)
;
_olex2_submission_special_instructions 'No special instructions were received'

loop_
_space_group_symop_operation_xyz
'x, y, z'
'-x+1/2, y, -z+1/2'
'-x, -y, -z'
'x-1/2, -y, z-1/2'

loop_
_atom_site_label
_atom_site_type_symbol
_atom_site_fract_x
_atom_site_fract_y
_atom_site_fract_z
_atom_site_U_iso_or_equiv
_atom_site_adp_type
_atom_site_occupancy
_atom_site_site_symmetry_order
_atom_site_calc_flag
_atom_site_refinement_flags_posn
_atom_site_refinement_flags_adp
_atom_site_refinement_flags_occupancy
_atom_site_disorder_assembly
_atom_site_disorder_group
Mn01 Mn 0.04824(4) 0.70091(3) 0.66560(2) 0.01450(17) Uani 1 1 d . . . . .
O002 O 0.49107(19) 0.58156(13) 0.74963(9) 0.0202(4) Uani 1 1 d . . . . .
O003 O 0.28426(18) 0.64517(12) 0.66282(9) 0.0194(4) Uani 1 1 d . . . . .
O004 O 0.05929(18) 0.40044(13) 0.43647(9) 0.0203(4) Uani 1 1 d . . . . .
O005 O 0.71394(19) 0.26979(13) 0.60881(9) 0.0200(4) Uani 1 1 d . . . . .
H005 H 0.795045 0.308106 0.626932 0.030 Uiso 1 1 calc GR . . . .
O006 O 0.21155(19) 0.26745(14) 0.40397(9) 0.0214(4) Uani 1 1 d . . . . .
O00 O 0.9662(2) 0.40090(13) 0.64837(10) 0.0242(4) Uani 1 1 d . . . . .
H00B H 0.959809 0.447128 0.609850 0.036 Uiso 1 1 d G . . . .
H00D H 0.973571 0.442182 0.689620 0.036 Uiso 1 1 d G . . . .
N008 N 0.0089(2) 0.84859(16) 0.73678(11) 0.0179(4) Uani 1 1 d . . . . .
N009 N 0.1297(2) 0.84817(15) 0.60419(11) 0.0176(4) Uani 1 1 d . . . . .
C00A C 0.0478(3) 1.14906(19) 0.70501(14) 0.0220(5) Uani 1 1 d . . . . .
H00A H 0.028006 1.217274 0.728052 0.026 Uiso 1 1 calc R . . . .
C00B C 0.3954(3) 0.57717(18) 0.68367(13) 0.0171(5) Uani 1 1 d . . . . .
C00C C 0.2993(3) 0.46313(18) 0.56432(12) 0.0170(5) Uani 1 1 d . . . . .
H00C H 0.205090 0.507396 0.553314 0.020 Uiso 1 1 calc R . . . .
C00D C 0.1065(3) 0.94700(18) 0.63583(13) 0.0171(5) Uani 1 1 d . . . . .
C00E C 0.1118(3) 1.1486(2) 0.63918(14) 0.0232(5) Uani 1 1 d . . . . .
H00E H 0.136071 1.216471 0.616938 0.028 Uiso 1 1 calc R . . . .
C00F C 0.0406(3) 0.94764(18) 0.70647(13) 0.0163(5) Uani 1 1 d . . . . .
C00G C 0.1436(3) 1.04767(19) 0.60254(13) 0.0200(5) Uani 1 1 d . . . . .
C00H C -0.0556(3) 0.8472(2) 0.80054(13) 0.0206(5) Uani 1 1 d . . . . .
H00H H -0.078826 0.778215 0.821580 0.025 Uiso 1 1 calc R . . . .
C00I C 0.5592(3) 0.42211(19) 0.64439(13) 0.0175(5) Uani 1 1 d . . . . .
H00I H 0.640395 0.437820 0.688449 0.021 Uiso 1 1 calc R . . . .
C00J C 0.1901(3) 0.84515(19) 0.53933(13) 0.0208(5) Uani 1 1 d . . . . .
H00J H 0.206587 0.775689 0.517154 0.025 Uiso 1 1 calc R . . . .
C00K C 0.5795(3) 0.33533(19) 0.59509(13) 0.0170(5) Uani 1 1 d . . . . .
C00L C 0.3195(3) 0.37453(18) 0.51611(12) 0.0170(5) Uani 1 1 d . . . . .
C00M C 0.4197(3) 0.48605(18) 0.62913(12) 0.0170(5) Uani 1 1 d . . . . .
C00N C 0.1901(3) 0.34567(18) 0.44781(12) 0.0173(5) Uani 1 1 d . . . . .
C00O C 0.4593(3) 0.31092(18) 0.53152(14) 0.0179(5) Uani 1 1 d . . . . .
H00O H 0.472363 0.250762 0.498492 0.021 Uiso 1 1 calc R . . . .
C00P C 0.0094(3) 1.04828(19) 0.74068(13) 0.0199(5) Uani 1 1 d . . . . .
C00Q C 0.2068(3) 1.0412(2) 0.53306(14) 0.0238(5) Uani 1 1 d . . . . .
H00Q H 0.232704 1.106397 0.507985 0.029 Uiso 1 1 calc R . . . .
C00R C 0.2306(3) 0.9405(2) 0.50208(14) 0.0240(5) Uani 1 1 d . . . . .
H00R H 0.274285 0.935212 0.455708 0.029 Uiso 1 1 calc R . . . .
C00S C -0.0908(3) 0.9433(2) 0.83803(14) 0.0261(6) Uani 1 1 d . . . . .
H00S H -0.137490 0.939032 0.883554 0.031 Uiso 1 1 calc R . . . .
C00T C -0.0578(3) 1.0440(2) 0.80892(15) 0.0255(5) Uani 1 1 d . . . . .
H00T H -0.079899 1.109808 0.834391 0.031 Uiso 1 1 calc R . . . .

loop_
_atom_site_aniso_label
_atom_site_aniso_U_11
_atom_site_aniso_U_22
_atom_site_aniso_U_33
_atom_site_aniso_U_23
_atom_site_aniso_U_13
_atom_site_aniso_U_12
Mn01 0.0178(2) 0.0141(3) 0.0122(2) 0.00017(11) 0.00449(15) 0.00031(12)
O002 0.0231(8) 0.0210(8) 0.0159(8) -0.0026(6) 0.0025(6) 0.0034(7)
O003 0.0212(8) 0.0189(8) 0.0183(8) -0.0016(6) 0.0046(6) 0.0036(7)
O004 0.0212(8) 0.0206(8) 0.0184(8) -0.0036(6) 0.0019(6) 0.0031(7)
O005 0.0180(8) 0.0208(8) 0.0209(8) -0.0034(7) 0.0023(6) 0.0020(7)
O006 0.0233(8) 0.0232(9) 0.0180(8) -0.0060(7) 0.0048(6) 0.0020(7)
O00 0.0290(9) 0.0199(9) 0.0240(9) 0.0011(7) 0.0055(7) -0.0014(7)
N008 0.0194(9) 0.0182(10) 0.0165(9) -0.0010(7) 0.0042(7) 0.0010(8)
N009 0.0190(9) 0.0178(10) 0.0164(9) 0.0004(7) 0.0037(7) 0.0012(8)
C00A 0.0235(11) 0.0155(12) 0.0261(13) -0.0029(9) 0.0025(9) 0.0012(9)
C00B 0.0179(11) 0.0167(11) 0.0181(11) 0.0005(8) 0.0069(9) -0.0017(9)
C00C 0.0179(10) 0.0188(12) 0.0154(11) -0.0004(8) 0.0058(8) 0.0010(9)
C00D 0.0159(10) 0.0180(12) 0.0173(12) 0.0007(8) 0.0027(8) 0.0008(9)
C00E 0.0250(12) 0.0187(13) 0.0255(12) 0.0015(9) 0.0033(10) -0.0011(10)
C00F 0.0165(10) 0.0166(12) 0.0156(11) -0.0001(8) 0.0020(8) 0.0012(9)
C00G 0.0192(11) 0.0203(12) 0.0200(12) 0.0039(9) 0.0023(9) 0.0006(9)
C00H 0.0246(11) 0.0226(13) 0.0158(11) 0.0019(9) 0.0072(9) 0.0019(10)
C00I 0.0191(11) 0.0210(12) 0.0126(10) -0.0012(9) 0.0030(8) 0.0009(9)
C00J 0.0254(11) 0.0193(13) 0.0197(11) 0.0009(9) 0.0096(9) 0.0026(10)
C00K 0.0176(10) 0.0169(11) 0.0177(11) 0.0023(9) 0.0068(8) 0.0024(9)
C00L 0.0185(10) 0.0193(11) 0.0144(11) -0.0008(9) 0.0057(8) -0.0027(9)
C00M 0.0203(11) 0.0175(11) 0.0147(11) 0.0008(8) 0.0067(8) 0.0000(9)
C00N 0.0227(11) 0.0177(12) 0.0130(11) -0.0008(8) 0.0072(8) -0.0024(9)
C00O 0.0212(12) 0.0160(11) 0.0174(11) -0.0025(8) 0.0056(9) 0.0006(9)
C00P 0.0193(11) 0.0199(12) 0.0197(12) -0.0021(9) 0.0014(9) 0.0022(9)
C00Q 0.0256(11) 0.0228(13) 0.0243(13) 0.0072(10) 0.0081(9) -0.0004(10)
C00R 0.0272(12) 0.0276(13) 0.0198(12) 0.0036(10) 0.0108(9) -0.0009(10)
C00S 0.0336(13) 0.0287(15) 0.0182(12) -0.0023(10) 0.0104(10) 0.0015(11)
C00T 0.0301(13) 0.0223(13) 0.0248(13) -0.0060(10) 0.0069(10) 0.0043(10)

loop_
_atom_type_symbol
_atom_type_description
_atom_type_scat_dispersion_real
_atom_type_scat_dispersion_imag
_atom_type_scat_source
C C 0.0181 0.0091 'International Tables Vol C Tables 4.2.6.8 and 6.1.1.4'
H H 0.0000 0.0000 'International Tables Vol C Tables 4.2.6.8 and 6.1.1.4'
Mn Mn -0.5299 2.8052 'International Tables Vol C Tables 4.2.6.8 and 6.1.1.4'
N N 0.0311 0.0180 'International Tables Vol C Tables 4.2.6.8 and 6.1.1.4'
O O 0.0492 0.0322 'International Tables Vol C Tables 4.2.6.8 and 6.1.1.4'

loop_
_geom_angle_atom_site_label_1
_geom_angle_atom_site_label_2
_geom_angle_atom_site_label_3
_geom_angle
_geom_angle_site_symmetry_1
_geom_angle_site_symmetry_3
_geom_angle_publ_flag
O002 Mn01 O004 94.87(6) 2_556 3_566 ?
O002 Mn01 O006 102.78(6) 2_556 3_566 ?
O002 Mn01 N008 95.95(7) 2_556 . ?
O002 Mn01 N009 164.73(6) 2_556 . ?
O002 Mn01 C00N 100.41(7) 2_556 3_566 ?
O003 Mn01 O002 93.69(6) . 2_556 ?
O003 Mn01 O004 92.95(6) . 3_566 ?
O003 Mn01 O006 147.15(6) . 3_566 ?
O003 Mn01 N008 120.38(6) . . ?
O003 Mn01 N009 82.73(6) . . ?
O003 Mn01 C00N 120.73(7) . 3_566 ?
O004 Mn01 O006 57.84(6) 3_566 3_566 ?
O004 Mn01 N008 144.03(6) 3_566 . ?
O004 Mn01 N009 100.12(6) 3_566 . ?
O004 Mn01 C00N 29.15(6) 3_566 3_566 ?
O006 Mn01 C00N 28.70(7) 3_566 3_566 ?
N008 Mn01 O006 86.30(6) . 3_566 ?
N008 Mn01 N009 73.49(8) . . ?
N008 Mn01 C00N 114.93(7) . 3_566 ?
N009 Mn01 O006 87.77(6) . 3_566 ?
N009 Mn01 C00N 94.13(7) . 3_566 ?
C00B O002 Mn01 119.82(14) . 2_556 ?
C00B O003 Mn01 149.71(15) . . ?
C00N O004 Mn01 92.81(13) . 3_566 ?
C00K O005 H005 109.5 . . ?
C00N O006 Mn01 88.00(13) . 3_566 ?
H00B O00 H00D 104.5 . . ?
C00F N008 Mn01 115.75(15) . . ?
C00H N008 Mn01 125.40(16) . . ?
C00H N008 C00F 118.54(19) . . ?
C00D N009 Mn01 115.62(15) . . ?
C00J N009 Mn01 125.57(15) . . ?
C00J N009 C00D 118.7(2) . . ?
C00E C00A H00A 119.4 . . ?
C00E C00A C00P 121.3(2) . . ?
C00P C00A H00A 119.4 . . ?
O002 C00B C00M 117.68(19) . . ?
O003 C00B O002 123.2(2) . . ?
O003 C00B C00M 119.08(18) . . ?
C00L C00C H00C 120.4 . . ?
C00L C00C C00M 119.3(2) . . ?
C00M C00C H00C 120.4 . . ?
N009 C00D C00F 117.46(19) . . ?
N009 C00D C00G 122.9(2) . . ?
C00G C00D C00F 119.7(2) . . ?
C00A C00E H00E 119.4 . . ?
C00A C00E C00G 121.2(2) . . ?
C00G C00E H00E 119.4 . . ?
N008 C00F C00D 117.45(19) . . ?
N008 C00F C00P 122.6(2) . . ?
C00P C00F C00D 119.9(2) . . ?
C00D C00G C00E 119.1(2) . . ?
C00Q C00G C00D 116.8(2) . . ?
C00Q C00G C00E 124.1(2) . . ?
N008 C00H H00H 118.8 . . ?
N008 C00H C00S 122.5(2) . . ?
C00S C00H H00H 118.8 . . ?
C00K C00I H00I 120.0 . . ?
C00K C00I C00M 120.0(2) . . ?
C00M C00I H00I 120.0 . . ?
N009 C00J H00J 118.7 . . ?
N009 C00J C00R 122.5(2) . . ?
C00R C00J H00J 118.7 . . ?
O005 C00K C00I 121.68(19) . . ?
O005 C00K C00O 118.3(2) . . ?
C00I C00K C00O 120.0(2) . . ?
C00C C00L C00N 120.5(2) . . ?
C00O C00L C00C 120.28(19) . . ?
C00O C00L C00N 119.2(2) . . ?
C00C C00M C00B 119.7(2) . . ?
C00I C00M C00B 119.99(19) . . ?
C00I C00M C00C 120.2(2) . . ?
O004 C00N Mn01 58.04(10) . 3_566 ?
O004 C00N C00L 118.93(19) . . ?
O006 C00N Mn01 63.30(11) . 3_566 ?
O006 C00N O004 121.33(19) . . ?
O006 C00N C00L 119.7(2) . . ?
C00L C00N Mn01 176.36(16) . 3_566 ?
C00K C00O C00L 120.2(2) . . ?
C00K C00O H00O 119.9 . . ?
C00L C00O H00O 119.9 . . ?
C00F C00P C00A 118.9(2) . . ?
C00F C00P C00T 117.5(2) . . ?
C00T C00P C00A 123.6(2) . . ?
C00G C00Q H00Q 120.2 . . ?
C00R C00Q C00G 119.6(2) . . ?
C00R C00Q H00Q 120.2 . . ?
C00J C00R H00R 120.3 . . ?
C00Q C00R C00J 119.4(2) . . ?
C00Q C00R H00R 120.3 . . ?
C00H C00S H00S 120.1 . . ?
C00T C00S C00H 119.9(2) . . ?
C00T C00S H00S 120.1 . . ?
C00P C00T H00T 120.5 . . ?
C00S C00T C00P 119.0(2) . . ?
C00S C00T H00T 120.5 . . ?

loop_
_geom_bond_atom_site_label_1
_geom_bond_atom_site_label_2
_geom_bond_distance
_geom_bond_site_symmetry_2
_geom_bond_publ_flag
Mn01 O002 2.1406(16) 2_556 ?
Mn01 O003 2.1118(16) . ?
Mn01 O004 2.2174(15) 3_566 ?
Mn01 O006 2.3334(16) 3_566 ?
Mn01 N008 2.2424(19) . ?
Mn01 N009 2.2577(19) . ?
Mn01 C00N 2.610(2) 3_566 ?
O002 C00B 1.279(3) . ?
O003 C00B 1.253(3) . ?
O004 C00N 1.273(3) . ?
O005 H005 0.8400 . ?
O005 C00K 1.370(3) . ?
O006 C00N 1.254(3) . ?
O00 H00B 0.8700 . ?
O00 H00D 0.8701 . ?
N008 C00F 1.362(3) . ?
N008 C00H 1.325(3) . ?
N009 C00D 1.352(3) . ?
N009 C00J 1.323(3) . ?
C00A H00A 0.9500 . ?
C00A C00E 1.355(4) . ?
C00A C00P 1.438(3) . ?
C00B C00M 1.499(3) . ?
C00C H00C 0.9500 . ?
C00C C00L 1.396(3) . ?
C00C C00M 1.401(3) . ?
C00D C00F 1.441(3) . ?
C00D C00G 1.414(3) . ?
C00E H00E 0.9500 . ?
C00E C00G 1.432(3) . ?
C00F C00P 1.408(3) . ?
C00G C00Q 1.413(3) . ?
C00H H00H 0.9500 . ?
C00H C00S 1.398(3) . ?
C00I H00I 0.9500 . ?
C00I C00K 1.392(3) . ?
C00I C00M 1.395(3) . ?
C00J H00J 0.9500 . ?
C00J C00R 1.402(3) . ?
C00K C00O 1.390(3) . ?
C00L C00N 1.501(3) . ?
C00L C00O 1.395(3) . ?
C00O H00O 0.9500 . ?
C00P C00T 1.409(3) . ?
C00Q H00Q 0.9500 . ?
C00Q C00R 1.368(4) . ?
C00R H00R 0.9500 . ?
C00S H00S 0.9500 . ?
C00S C00T 1.374(4) . ?
C00T H00T 0.9500 . ?
